data_7019403
loop_
_publ_author_name
'Szigethy, G\'eza'
'Heyduk, Alan F.'

_publ_section_title
;
 Aluminum complexes of the redox-active [ONO] pincer ligand.
;
_journal_issue 26
_journal_name_full 'Dalton transactions (Cambridge, England : 2003)'
_journal_page_first 8144
_journal_page_last 8152
_journal_paper_doi 10.1039/c2dt30295k
_journal_volume 41
_journal_year 2012
_chemical_formula_moiety 'C49 H53 Al N2 O4, 2(C4 H8 O)'
_chemical_formula_sum 'C57 H69 Al N2 O6'
_chemical_formula_weight 905.12
_chemical_melting_point ?
_chemical_name_common (ONO)Al(py)(pyrene-quinone)
_chemical_name_systematic
;
?
;
_space_group_IT_number 14
_symmetry_cell_setting monoclinic
_symmetry_space_group_name_Hall '-P 2ybc'
_symmetry_space_group_name_H-M 'P 1 21/c 1'
_atom_sites_solution_hydrogens geom
_atom_sites_solution_primary direct
_atom_sites_solution_secondary difmap
_audit_creation_method SHELXL-97
_cell_angle_alpha 90.00
_cell_angle_beta 93.1500(10)
_cell_angle_gamma 90.00
_cell_formula_units_Z 4
_cell_length_a 13.9047(13)
_cell_length_b 18.0625(17)
_cell_length_c 19.4014(18)
_cell_measurement_reflns_used 3246
_cell_measurement_temperature 93(2)
_cell_measurement_theta_max 22.10
_cell_measurement_theta_min 2.17
_cell_volume 4865.4(8)
_computing_cell_refinement 'Bruker SMART APEX2/SAINT'
_computing_data_collection 'Bruker SMART APEX2'
_computing_data_reduction 'Bruker SAINT'
_computing_molecular_graphics 'Bruker SHELXTL'
_computing_publication_material 'Bruker SHELXTL'
_computing_structure_refinement 'SHELXL-97 (Sheldrick, 2008)'
_computing_structure_solution 'SHELXS-97 (Sheldrick, 2008)'
_diffrn_ambient_temperature 93(2)
_diffrn_measured_fraction_theta_full 0.999
_diffrn_measured_fraction_theta_max 0.999
_diffrn_measurement_device_type 'Bruker SMART APEX II CCD'
_diffrn_measurement_method 'phi and omega'
_diffrn_radiation_monochromator graphite
_diffrn_radiation_source 'fine-focus sealed tube'
_diffrn_radiation_type MoK\a
_diffrn_radiation_wavelength 0.71073
_diffrn_reflns_av_R_equivalents 0.0757
_diffrn_reflns_av_sigmaI/netI 0.0757
_diffrn_reflns_limit_h_max 17
_diffrn_reflns_limit_h_min -17
_diffrn_reflns_limit_k_max 22
_diffrn_reflns_limit_k_min -22
_diffrn_reflns_limit_l_max 24
_diffrn_reflns_limit_l_min -24
_diffrn_reflns_number 39430
_diffrn_reflns_theta_full 26.37
_diffrn_reflns_theta_max 26.37
_diffrn_reflns_theta_min 1.85
_exptl_absorpt_coefficient_mu 0.096
_exptl_absorpt_correction_T_max 0.9943
_exptl_absorpt_correction_T_min 0.9749
_exptl_absorpt_correction_type multi-scan
_exptl_absorpt_process_details 'Bruker SADABS'
_exptl_crystal_colour black
_exptl_crystal_density_diffrn 1.236
_exptl_crystal_density_meas ?
_exptl_crystal_density_method 'not measured'
_exptl_crystal_description plate
_exptl_crystal_F_000 1944
_exptl_crystal_size_max 0.27
_exptl_crystal_size_mid 0.18
_exptl_crystal_size_min 0.06
_refine_diff_density_max 0.349
_refine_diff_density_min -0.288
_refine_diff_density_rms 0.056
_refine_ls_extinction_method none
_refine_ls_goodness_of_fit_ref 1.010
_refine_ls_hydrogen_treatment constr
_refine_ls_matrix_type full
_refine_ls_number_parameters 623
_refine_ls_number_reflns 9955
_refine_ls_number_restraints 31
_refine_ls_restrained_S_all 1.021
_refine_ls_R_factor_all 0.1023
_refine_ls_R_factor_gt 0.0540
_refine_ls_shift/su_max 0.001
_refine_ls_shift/su_mean 0.000
_refine_ls_structure_factor_coef Fsqd
_refine_ls_weighting_details 'calc w=1/[\s^2^(Fo^2^)+(0.0629P)^2^+0.8743P] where P=(Fo^2^+2Fc^2^)/3'
_refine_ls_weighting_scheme calc
_refine_ls_wR_factor_gt 0.1195
_refine_ls_wR_factor_ref 0.1395
_reflns_number_gt 6253
_reflns_number_total 9955
_reflns_threshold_expression >2sigma(I)
_cod_data_source_file c2dt30295k.txt
_cod_data_source_block afh249-8
_cod_depositor_comments
;
The following automatic conversions were performed:

'_chemical_melting_point' value 'not measured' was changed to '?' -
the value is undefined or not given.

'_symmetry_cell_setting' value
'Monoclinic' changed to 'monoclinic' according to
/home/saulius/struct/CIF-dictionaries/cif_core.dic dictionary named
'cif_core.dic' version 2.4.1 from 2010-06-29.

Automatic conversion script
Id: cif_fix_values 1891 2012-01-12 08:04:46Z andrius 

The following automatic conversions were performed:

'_exptl_crystal_density_meas' value 'none' was changed to '?' - the
value is perceived as not measured.

Automatic conversion script
Id: cif_fix_values 3008 2015-01-20 13:52:24Z robertas 
;
_cod_original_sg_symbol_H-M P2(1)/c
_cod_database_code 7019403

loop_
_symmetry_equiv_pos_as_xyz
'x, y, z'
'-x, y+1/2, -z+1/2'
'-x, -y, -z'
'x, -y-1/2, z-1/2'

loop_
_atom_site_label
_atom_site_type_symbol
_atom_site_fract_x
_atom_site_fract_y
_atom_site_fract_z
_atom_site_U_iso_or_equiv
_atom_site_adp_type
_atom_site_occupancy
_atom_site_symmetry_multiplicity
_atom_site_calc_flag
_atom_site_refinement_flags
_atom_site_disorder_assembly
_atom_site_disorder_group
Al1 Al 1.14506(5) 1.33162(4) 0.30797(4) 0.01773(17) Uani 1 1 d . . .
O1 O 1.23743(11) 1.40593(8) 0.30175(8) 0.0191(4) Uani 1 1 d . . .
O2 O 1.08126(11) 1.24137(8) 0.31458(8) 0.0200(4) Uani 1 1 d . . .
O3 O 1.03670(11) 1.39195(8) 0.28498(8) 0.0180(4) Uani 1 1 d . . .
O4 O 1.11381(11) 1.35209(9) 0.40212(8) 0.0195(4) Uani 1 1 d . . .
O5 O 1.41813(14) 1.18317(11) 0.11550(10) 0.0413(5) Uani 1 1 d . . .
N1 N 1.25797(13) 1.27162(10) 0.33723(10) 0.0176(4) Uani 1 1 d . . .
N2 N 1.15594(13) 1.31370(10) 0.20389(10) 0.0191(4) Uani 1 1 d . . .
C1 C 1.34302(16) 1.30861(13) 0.33672(12) 0.0179(5) Uani 1 1 d . . .
C2 C 1.32794(16) 1.38396(13) 0.31394(12) 0.0176(5) Uani 1 1 d . . .
C3 C 1.40888(16) 1.43054(13) 0.30466(12) 0.0190(5) Uani 1 1 d . . .
C4 C 1.49901(16) 1.40126(13) 0.32320(12) 0.0203(5) Uani 1 1 d . . .
H4A H 1.5534 1.4325 0.3196 0.024 Uiso 1 1 calc R . .
C5 C 1.51525(17) 1.32817(13) 0.34702(13) 0.0220(5) Uani 1 1 d . . .
C6 C 1.43725(16) 1.28261(13) 0.35248(12) 0.0206(5) Uani 1 1 d . . .
H6A H 1.4468 1.2328 0.3671 0.025 Uiso 1 1 calc R . .
C7 C 1.39666(16) 1.50804(13) 0.27291(12) 0.0209(5) Uani 1 1 d . . .
C8 C 1.49369(17) 1.54702(14) 0.26743(14) 0.0263(6) Uani 1 1 d . . .
H8A H 1.5262 1.5508 0.3134 0.039 Uiso 1 1 calc R . .
H8B H 1.4831 1.5967 0.2483 0.039 Uiso 1 1 calc R . .
H8C H 1.5339 1.5185 0.2371 0.039 Uiso 1 1 calc R . .
C9 C 1.34924(19) 1.50126(14) 0.19975(13) 0.0297(6) Uani 1 1 d . . .
H9A H 1.3886 1.4692 0.1718 0.045 Uiso 1 1 calc R . .
H9B H 1.3441 1.5504 0.1785 0.045 Uiso 1 1 calc R . .
H9C H 1.2848 1.4798 0.2022 0.045 Uiso 1 1 calc R . .
C10 C 1.33350(18) 1.55716(14) 0.31629(14) 0.0291(6) Uani 1 1 d . . .
H10A H 1.3629 1.5614 0.3632 0.044 Uiso 1 1 calc R . .
H10B H 1.2693 1.5350 0.3180 0.044 Uiso 1 1 calc R . .
H10C H 1.3279 1.6065 0.2954 0.044 Uiso 1 1 calc R . .
C11 C 1.61931(17) 1.30298(14) 0.36512(14) 0.0283(6) Uani 1 1 d . . .
C12 C 1.68306(19) 1.31775(18) 0.30499(16) 0.0449(8) Uani 1 1 d . . .
H12A H 1.7491 1.3019 0.3176 0.067 Uiso 1 1 calc R . .
H12B H 1.6826 1.3708 0.2944 0.067 Uiso 1 1 calc R . .
H12C H 1.6584 1.2901 0.2643 0.067 Uiso 1 1 calc R . .
C13 C 1.62418(19) 1.21990(15) 0.38220(19) 0.0482(9) Uani 1 1 d . . .
H13A H 1.6911 1.2058 0.3940 0.072 Uiso 1 1 calc R . .
H13B H 1.5997 1.1913 0.3420 0.072 Uiso 1 1 calc R . .
H13C H 1.5848 1.2096 0.4215 0.072 Uiso 1 1 calc R . .
C14 C 1.65930(19) 1.34556(16) 0.42827(15) 0.0387(7) Uani 1 1 d . . .
H14A H 1.7255 1.3295 0.4400 0.058 Uiso 1 1 calc R . .
H14B H 1.6193 1.3358 0.4673 0.058 Uiso 1 1 calc R . .
H14C H 1.6587 1.3987 0.4181 0.058 Uiso 1 1 calc R . .
C15 C 1.23450(16) 1.20151(12) 0.35753(12) 0.0172(5) Uani 1 1 d . . .
C16 C 1.13267(16) 1.18938(13) 0.34695(12) 0.0176(5) Uani 1 1 d . . .
C17 C 1.09204(16) 1.12292(13) 0.37176(12) 0.0182(5) Uani 1 1 d . . .
C18 C 1.15488(16) 1.07004(13) 0.39965(12) 0.0192(5) Uani 1 1 d . . .
H18A H 1.1282 1.0253 0.4159 0.023 Uiso 1 1 calc R . .
C19 C 1.25593(16) 1.07816(13) 0.40561(12) 0.0188(5) Uani 1 1 d . . .
C20 C 1.29407(16) 1.14497(12) 0.38596(12) 0.0191(5) Uani 1 1 d . . .
H20A H 1.3616 1.1529 0.3917 0.023 Uiso 1 1 calc R . .
C21 C 0.98231(16) 1.11282(13) 0.36731(13) 0.0217(5) Uani 1 1 d . . .
C22 C 0.93421(19) 1.17807(15) 0.40309(16) 0.0373(7) Uani 1 1 d . . .
H22A H 0.8641 1.1715 0.3999 0.056 Uiso 1 1 calc R . .
H22B H 0.9508 1.2245 0.3804 0.056 Uiso 1 1 calc R . .
H22C H 0.9571 1.1798 0.4518 0.056 Uiso 1 1 calc R . .
C23 C 0.94371(17) 1.10858(15) 0.29163(13) 0.0280(6) Uani 1 1 d . . .
H23A H 0.8735 1.1028 0.2899 0.042 Uiso 1 1 calc R . .
H23B H 0.9727 1.0661 0.2692 0.042 Uiso 1 1 calc R . .
H23C H 0.9603 1.1542 0.2676 0.042 Uiso 1 1 calc R . .
C24 C 0.95271(18) 1.04232(14) 0.40314(14) 0.0308(6) Uani 1 1 d . . .
H24A H 0.8824 1.0378 0.3996 0.046 Uiso 1 1 calc R . .
H24B H 0.9752 1.0442 0.4519 0.046 Uiso 1 1 calc R . .
H24C H 0.9815 0.9995 0.3810 0.046 Uiso 1 1 calc R . .
C25 C 1.32051(17) 1.01365(13) 0.43152(13) 0.0229(6) Uani 1 1 d . . .
C26 C 1.3000(2) 0.94480(14) 0.38622(16) 0.0406(8) Uani 1 1 d . . .
H26A H 1.3111 0.9567 0.3380 0.061 Uiso 1 1 calc R . .
H26B H 1.2329 0.9294 0.3900 0.061 Uiso 1 1 calc R . .
H26C H 1.3430 0.9044 0.4018 0.061 Uiso 1 1 calc R . .
C27 C 1.3015(2) 0.99551(17) 0.50588(14) 0.0392(7) Uani 1 1 d . . .
H27A H 1.3135 1.0395 0.5346 0.059 Uiso 1 1 calc R . .
H27B H 1.3445 0.9555 0.5223 0.059 Uiso 1 1 calc R . .
H27C H 1.2344 0.9798 0.5088 0.059 Uiso 1 1 calc R . .
C28 C 1.42722(18) 1.03114(14) 0.42623(14) 0.0306(6) Uani 1 1 d . . .
H28A H 1.4438 1.0753 0.4536 0.046 Uiso 1 1 calc R . .
H28B H 1.4405 1.0402 0.3779 0.046 Uiso 1 1 calc R . .
H28C H 1.4659 0.9892 0.4438 0.046 Uiso 1 1 calc R . .
C29 C 0.99055(15) 1.41119(12) 0.33867(12) 0.0160(5) Uani 1 1 d . . .
C30 C 1.03321(16) 1.38668(12) 0.40398(12) 0.0184(5) Uani 1 1 d . . .
C31 C 0.98541(16) 1.40205(12) 0.46645(12) 0.0184(5) Uani 1 1 d . . .
C32 C 1.02346(17) 1.37689(13) 0.53046(13) 0.0216(5) Uani 1 1 d . . .
H32A H 1.0794 1.3466 0.5328 0.026 Uiso 1 1 calc R . .
C33 C 0.97987(17) 1.39597(13) 0.59056(13) 0.0237(6) Uani 1 1 d . . .
H33A H 1.0055 1.3778 0.6337 0.028 Uiso 1 1 calc R . .
C34 C 0.89977(17) 1.44097(13) 0.58827(13) 0.0245(6) Uani 1 1 d . . .
H34A H 0.8723 1.4551 0.6301 0.029 Uiso 1 1 calc R . .
C35 C 0.85788(16) 1.46640(13) 0.52474(13) 0.0202(5) Uani 1 1 d . . .
C36 C 0.77586(17) 1.51444(13) 0.52121(13) 0.0223(6) Uani 1 1 d . . .
H36A H 0.7469 1.5282 0.5625 0.027 Uiso 1 1 calc R . .
C37 C 0.73892(17) 1.54053(13) 0.46001(13) 0.0231(6) Uani 1 1 d . . .
H37A H 0.6842 1.5721 0.4590 0.028 Uiso 1 1 calc R . .
C38 C 0.78113(16) 1.52128(13) 0.39663(12) 0.0193(5) Uani 1 1 d . . .
C39 C 0.74555(16) 1.55024(13) 0.33296(13) 0.0219(6) Uani 1 1 d . . .
H39A H 0.6915 1.5825 0.3316 0.026 Uiso 1 1 calc R . .
C40 C 0.78793(16) 1.53248(13) 0.27221(13) 0.0211(5) Uani 1 1 d . . .
H40A H 0.7635 1.5531 0.2297 0.025 Uiso 1 1 calc R . .
C41 C 0.86634(16) 1.48444(12) 0.27330(12) 0.0185(5) Uani 1 1 d . . .
H41A H 0.8936 1.4711 0.2312 0.022 Uiso 1 1 calc R . .
C42 C 0.90519(16) 1.45573(12) 0.33520(12) 0.0174(5) Uani 1 1 d . . .
C43 C 0.86196(16) 1.47367(12) 0.39838(12) 0.0182(5) Uani 1 1 d . . .
C44 C 0.90089(16) 1.44660(13) 0.46289(12) 0.0183(5) Uani 1 1 d . . .
C45 C 1.14032(17) 1.36935(13) 0.15791(13) 0.0234(6) Uani 1 1 d . . .
H45A H 1.1204 1.4162 0.1743 0.028 Uiso 1 1 calc R . .
C46 C 1.15212(18) 1.36083(15) 0.08827(14) 0.0295(6) Uani 1 1 d . . .
H46A H 1.1396 1.4013 0.0577 0.035 Uiso 1 1 calc R . .
C47 C 1.18163(19) 1.29460(15) 0.06298(14) 0.0316(6) Uani 1 1 d . . .
H47A H 1.1897 1.2881 0.0150 0.038 Uiso 1 1 calc R . .
C48 C 1.19933(19) 1.23773(15) 0.10875(14) 0.0307(6) Uani 1 1 d . . .
H48A H 1.2216 1.1913 0.0930 0.037 Uiso 1 1 calc R . .
C49 C 1.18464(17) 1.24821(14) 0.17804(14) 0.0258(6) Uani 1 1 d . . .
H49A H 1.1951 1.2077 0.2088 0.031 Uiso 1 1 calc R . .
C50 C 1.4496(3) 1.2142(2) 0.0544(2) 0.0785(13) Uani 1 1 d . . .
H50A H 1.4001 1.2066 0.0164 0.094 Uiso 1 1 calc R . .
H50B H 1.5097 1.1896 0.0416 0.094 Uiso 1 1 calc R . .
C51 C 1.4668(3) 1.2934(2) 0.0645(2) 0.0754(13) Uani 1 1 d . . .
H51A H 1.4210 1.3230 0.0349 0.091 Uiso 1 1 calc R . .
H51B H 1.5333 1.3066 0.0533 0.091 Uiso 1 1 calc R . .
C52 C 1.4517(3) 1.30725(18) 0.13999(19) 0.0566(10) Uani 1 1 d . . .
H52A H 1.5042 1.3379 0.1614 0.068 Uiso 1 1 calc R . .
H52B H 1.3893 1.3321 0.1461 0.068 Uiso 1 1 calc R . .
C53 C 1.4527(2) 1.23120(16) 0.16989(16) 0.0455(8) Uani 1 1 d . . .
H53C H 1.5188 1.2171 0.1863 0.055 Uiso 1 1 calc R . .
H53D H 1.4103 1.2286 0.2092 0.055 Uiso 1 1 calc R . .
C56 C 0.9050(3) 1.2989(3) 0.1103(3) 0.0353(13) Uani 0.647(5) 1 d PD A 1
H56A H 0.9658 1.2727 0.1017 0.042 Uiso 0.647(5) 1 calc PR A 1
H56B H 0.9136 1.3522 0.1005 0.042 Uiso 0.647(5) 1 calc PR A 1
C54 C 0.82302(19) 1.26762(16) 0.06555(15) 0.0376(7) Uani 0.647(5) 1 d PD A 1
H54A H 0.7892 1.3078 0.0393 0.045 Uiso 0.647(5) 1 calc PR A 1
H54B H 0.8477 1.2317 0.0322 0.045 Uiso 0.647(5) 1 calc PR A 1
O6 O 0.8135(2) 1.22100(19) 0.17556(17) 0.0407(10) Uani 0.647(5) 1 d PD A 1
C55 C 0.7554(3) 1.2300(3) 0.1117(2) 0.0367(13) Uani 0.647(5) 1 d PD A 1
H55A H 0.6980 1.2610 0.1187 0.044 Uiso 0.647(5) 1 calc PR A 1
H55B H 0.7342 1.1814 0.0926 0.044 Uiso 0.647(5) 1 calc PR A 1
C57 C 0.8791(3) 1.28795(17) 0.18237(17) 0.0504(9) Uani 0.647(5) 1 d PD A 1
H57A H 0.8449 1.3315 0.1999 0.060 Uiso 0.647(5) 1 calc PR A 1
H57B H 0.9367 1.2777 0.2132 0.060 Uiso 0.647(5) 1 calc PR A 1
C56A C 0.8011(7) 1.2548(6) 0.1403(4) 0.058(4) Uani 0.353(5) 1 d PD A 2
H56C H 0.7389 1.2781 0.1504 0.070 Uiso 0.353(5) 1 calc PR A 2
H56D H 0.7969 1.2011 0.1499 0.070 Uiso 0.353(5) 1 calc PR A 2
C54A C 0.82302(19) 1.26762(16) 0.06555(15) 0.0376(7) Uani 0.353(5) 1 d PD A 2
H54C H 0.8487 1.2224 0.0444 0.045 Uiso 0.353(5) 1 calc PR A 2
H54D H 0.7653 1.2846 0.0378 0.045 Uiso 0.353(5) 1 calc PR A 2
C55A C 0.8987(6) 1.3279(5) 0.0727(4) 0.040(2) Uani 0.353(5) 1 d PD A 2
H55C H 0.9613 1.3078 0.0596 0.048 Uiso 0.353(5) 1 calc PR A 2
H55D H 0.8807 1.3688 0.0406 0.048 Uiso 0.353(5) 1 calc PR A 2
O6A O 0.9087(4) 1.3559(3) 0.1404(3) 0.0395(19) Uani 0.353(5) 1 d PD A 2
C57A C 0.8791(3) 1.28795(17) 0.18237(17) 0.0504(9) Uani 0.353(5) 1 d PD A 2
H57C H 0.9336 1.2530 0.1894 0.060 Uiso 0.353(5) 1 calc PR A 2
H57D H 0.8571 1.3031 0.2279 0.060 Uiso 0.353(5) 1 calc PR A 2

loop_
_atom_site_aniso_label
_atom_site_aniso_U_11
_atom_site_aniso_U_22
_atom_site_aniso_U_33
_atom_site_aniso_U_23
_atom_site_aniso_U_13
_atom_site_aniso_U_12
Al1 0.0131(3) 0.0179(4) 0.0220(4) 0.0009(3) -0.0004(3) 0.0009(3)
O1 0.0143(8) 0.0182(9) 0.0245(10) 0.0001(7) -0.0004(7) -0.0005(7)
O2 0.0142(8) 0.0185(9) 0.0271(10) 0.0032(7) -0.0018(7) 0.0005(7)
O3 0.0171(8) 0.0183(8) 0.0187(9) -0.0005(7) 0.0008(7) 0.0015(7)
O4 0.0151(8) 0.0231(9) 0.0203(9) 0.0016(7) -0.0006(7) 0.0020(7)
O5 0.0444(12) 0.0401(12) 0.0395(13) 0.0028(10) 0.0020(10) -0.0113(10)
N1 0.0149(10) 0.0177(10) 0.0201(11) -0.0002(8) 0.0010(8) -0.0001(8)
N2 0.0160(10) 0.0174(10) 0.0239(12) 0.0003(9) -0.0007(8) -0.0001(8)
C1 0.0157(12) 0.0212(12) 0.0165(13) -0.0004(10) -0.0009(10) -0.0005(10)
C2 0.0171(12) 0.0207(12) 0.0149(12) -0.0023(10) -0.0001(10) 0.0020(10)
C3 0.0181(12) 0.0199(12) 0.0189(13) -0.0014(10) 0.0005(10) -0.0019(10)
C4 0.0159(12) 0.0237(13) 0.0211(14) 0.0004(10) -0.0006(10) -0.0054(10)
C5 0.0178(12) 0.0224(13) 0.0254(14) -0.0017(11) -0.0006(10) -0.0013(10)
C6 0.0186(12) 0.0202(13) 0.0227(14) 0.0027(10) -0.0022(10) 0.0014(10)
C7 0.0178(12) 0.0206(13) 0.0241(14) 0.0022(11) -0.0002(10) -0.0025(10)
C8 0.0214(13) 0.0235(14) 0.0340(16) 0.0056(12) 0.0012(11) -0.0035(11)
C9 0.0324(15) 0.0292(15) 0.0270(15) 0.0055(12) -0.0049(12) -0.0053(12)
C10 0.0297(14) 0.0215(14) 0.0370(17) 0.0001(12) 0.0095(12) 0.0017(11)
C11 0.0144(12) 0.0300(15) 0.0400(17) 0.0039(12) -0.0020(11) -0.0008(11)
C12 0.0179(14) 0.060(2) 0.058(2) 0.0047(17) 0.0048(14) 0.0084(14)
C13 0.0177(14) 0.0318(17) 0.094(3) 0.0103(17) -0.0083(15) 0.0031(12)
C14 0.0253(15) 0.0465(18) 0.0427(19) 0.0117(15) -0.0135(13) -0.0073(13)
C15 0.0163(12) 0.0187(12) 0.0166(13) -0.0013(10) 0.0014(10) 0.0010(9)
C16 0.0178(12) 0.0178(12) 0.0172(13) -0.0010(10) 0.0006(10) 0.0011(9)
C17 0.0178(12) 0.0205(13) 0.0165(13) -0.0020(10) 0.0015(10) -0.0001(10)
C18 0.0211(12) 0.0173(12) 0.0192(13) 0.0016(10) 0.0019(10) -0.0030(10)
C19 0.0191(12) 0.0212(13) 0.0159(13) -0.0014(10) -0.0016(10) 0.0034(10)
C20 0.0152(12) 0.0220(13) 0.0199(13) -0.0018(10) -0.0011(10) -0.0003(10)
C21 0.0152(12) 0.0235(13) 0.0263(14) 0.0021(11) 0.0010(10) -0.0027(10)
C22 0.0230(14) 0.0370(17) 0.053(2) -0.0086(14) 0.0119(13) -0.0004(12)
C23 0.0184(13) 0.0308(15) 0.0343(16) 0.0068(12) -0.0042(11) -0.0014(11)
C24 0.0231(14) 0.0316(15) 0.0378(17) 0.0089(13) 0.0032(12) -0.0080(11)
C25 0.0229(13) 0.0212(13) 0.0238(14) 0.0042(11) -0.0050(11) 0.0011(10)
C26 0.0413(17) 0.0220(15) 0.056(2) -0.0008(14) -0.0151(15) 0.0083(13)
C27 0.0332(16) 0.0481(19) 0.0365(18) 0.0171(14) 0.0045(13) 0.0123(14)
C28 0.0278(14) 0.0270(14) 0.0369(17) 0.0060(12) 0.0008(12) 0.0071(11)
C29 0.0137(11) 0.0146(12) 0.0197(13) -0.0016(10) 0.0007(10) -0.0027(9)
C30 0.0146(12) 0.0167(12) 0.0241(14) -0.0004(10) 0.0019(10) -0.0021(9)
C31 0.0169(12) 0.0182(12) 0.0199(13) 0.0005(10) -0.0017(10) -0.0030(9)
C32 0.0174(12) 0.0215(13) 0.0258(14) 0.0019(11) 0.0005(10) -0.0018(10)
C33 0.0233(13) 0.0276(14) 0.0199(14) 0.0044(11) -0.0012(11) -0.0044(11)
C34 0.0253(13) 0.0264(14) 0.0223(15) -0.0026(11) 0.0060(11) -0.0075(11)
C35 0.0176(12) 0.0201(13) 0.0230(14) -0.0002(10) 0.0022(10) -0.0073(10)
C36 0.0193(13) 0.0249(13) 0.0235(14) -0.0049(11) 0.0071(11) -0.0042(10)
C37 0.0171(12) 0.0207(13) 0.0318(16) -0.0026(11) 0.0053(11) -0.0007(10)
C38 0.0150(12) 0.0187(12) 0.0245(14) -0.0013(10) 0.0020(10) -0.0022(9)
C39 0.0137(12) 0.0195(13) 0.0323(16) -0.0010(11) 0.0005(11) 0.0018(10)
C40 0.0177(12) 0.0226(13) 0.0227(14) 0.0051(11) -0.0020(10) -0.0003(10)
C41 0.0180(12) 0.0172(12) 0.0205(13) -0.0024(10) 0.0021(10) -0.0013(10)
C42 0.0158(11) 0.0143(12) 0.0222(13) -0.0007(10) 0.0015(10) -0.0022(9)
C43 0.0143(11) 0.0161(12) 0.0240(14) -0.0012(10) 0.0008(10) -0.0056(9)
C44 0.0155(12) 0.0188(12) 0.0204(14) 0.0003(10) -0.0005(10) -0.0047(9)
C45 0.0217(13) 0.0204(13) 0.0282(15) 0.0002(11) 0.0014(11) 0.0009(10)
C46 0.0299(15) 0.0287(15) 0.0300(16) 0.0011(12) 0.0044(12) 0.0004(12)
C47 0.0296(15) 0.0361(16) 0.0288(16) -0.0018(13) 0.0003(12) 0.0001(12)
C48 0.0305(15) 0.0308(15) 0.0307(17) -0.0053(12) -0.0001(12) -0.0019(12)
C49 0.0242(14) 0.0218(13) 0.0315(16) 0.0008(11) 0.0011(12) 0.0021(11)
C50 0.115(4) 0.068(3) 0.057(3) -0.005(2) 0.046(2) -0.035(3)
C51 0.098(3) 0.069(3) 0.057(3) 0.027(2) -0.016(2) -0.039(2)
C52 0.057(2) 0.0367(19) 0.074(3) 0.0001(18) -0.0143(19) -0.0050(16)
C53 0.052(2) 0.0426(19) 0.041(2) -0.0023(15) -0.0070(16) -0.0037(15)
C56 0.026(2) 0.027(3) 0.054(4) -0.013(2) 0.007(2) -0.004(2)
C54 0.0308(16) 0.0402(17) 0.0414(19) -0.0022(14) 0.0001(14) -0.0011(13)
O6 0.0386(19) 0.044(2) 0.038(2) -0.0067(17) -0.0065(16) -0.0055(16)
C55 0.028(3) 0.044(3) 0.037(3) -0.006(2) -0.006(2) -0.018(2)
C57 0.060(2) 0.0417(19) 0.048(2) 0.0021(16) -0.0038(18) 0.0085(17)
C56A 0.068(9) 0.034(6) 0.075(10) 0.037(6) 0.027(7) 0.021(6)
C54A 0.0308(16) 0.0402(17) 0.0414(19) -0.0022(14) 0.0001(14) -0.0011(13)
C55A 0.045(5) 0.037(6) 0.037(6) -0.003(4) -0.017(5) 0.008(4)
O6A 0.037(3) 0.048(4) 0.034(4) 0.009(3) 0.006(3) 0.000(3)
C57A 0.060(2) 0.0417(19) 0.048(2) 0.0021(16) -0.0038(18) 0.0085(17)

loop_
_atom_type_symbol
_atom_type_description
_atom_type_scat_dispersion_real
_atom_type_scat_dispersion_imag
_atom_type_scat_source
C C 0.0033 0.0016 'International Tables Vol C Tables 4.2.6.8 and 6.1.1.4'
H H 0.0000 0.0000 'International Tables Vol C Tables 4.2.6.8 and 6.1.1.4'
N N 0.0061 0.0033 'International Tables Vol C Tables 4.2.6.8 and 6.1.1.4'
O O 0.0106 0.0060 'International Tables Vol C Tables 4.2.6.8 and 6.1.1.4'
Al Al 0.0645 0.0514 'International Tables Vol C Tables 4.2.6.8 and 6.1.1.4'

loop_
_geom_angle_atom_site_label_1
_geom_angle_atom_site_label_2
_geom_angle_atom_site_label_3
_geom_angle
O2 Al1 O1 164.89(8)
O2 Al1 O3 98.28(7)
O1 Al1 O3 96.46(7)
O2 Al1 O4 88.28(7)
O1 Al1 O4 96.58(7)
O3 Al1 O4 84.00(7)
O2 Al1 N1 82.73(8)
O1 Al1 N1 82.74(8)
O3 Al1 N1 176.66(8)
O4 Al1 N1 92.86(8)
O2 Al1 N2 89.47(8)
O1 Al1 N2 87.80(8)
O3 Al1 N2 87.70(7)
O4 Al1 N2 170.99(8)
N1 Al1 N2 95.51(8)
C2 O1 Al1 114.98(14)
C16 O2 Al1 114.09(14)
C29 O3 Al1 112.74(14)
C30 O4 Al1 111.13(14)
C50 O5 C53 105.9(2)
C1 N1 C15 132.6(2)
C1 N1 Al1 114.10(15)
C15 N1 Al1 113.16(15)
C45 N2 C49 116.4(2)
C45 N2 Al1 120.79(16)
C49 N2 Al1 122.68(17)
N1 C1 C6 129.3(2)
N1 C1 C2 110.75(19)
C6 C1 C2 119.9(2)
O1 C2 C3 123.3(2)
O1 C2 C1 117.2(2)
C3 C2 C1 119.6(2)
C4 C3 C2 116.7(2)
C4 C3 C7 122.0(2)
C2 C3 C7 121.2(2)
C3 C4 C5 124.5(2)
C3 C4 H4A 117.8
C5 C4 H4A 117.8
C6 C5 C4 118.3(2)
C6 C5 C11 122.9(2)
C4 C5 C11 118.8(2)
C5 C6 C1 120.9(2)
C5 C6 H6A 119.6
C1 C6 H6A 119.6
C8 C7 C10 107.8(2)
C8 C7 C3 111.64(19)
C10 C7 C3 111.2(2)
C8 C7 C9 107.9(2)
C10 C7 C9 108.9(2)
C3 C7 C9 109.29(19)
C7 C8 H8A 109.5
C7 C8 H8B 109.5
H8A C8 H8B 109.5
C7 C8 H8C 109.5
H8A C8 H8C 109.5
H8B C8 H8C 109.5
C7 C9 H9A 109.5
C7 C9 H9B 109.5
H9A C9 H9B 109.5
C7 C9 H9C 109.5
H9A C9 H9C 109.5
H9B C9 H9C 109.5
C7 C10 H10A 109.5
C7 C10 H10B 109.5
H10A C10 H10B 109.5
C7 C10 H10C 109.5
H10A C10 H10C 109.5
H10B C10 H10C 109.5
C14 C11 C12 108.9(2)
C14 C11 C13 108.0(2)
C12 C11 C13 108.3(2)
C14 C11 C5 109.3(2)
C12 C11 C5 110.6(2)
C13 C11 C5 111.6(2)
C11 C12 H12A 109.5
C11 C12 H12B 109.5
H12A C12 H12B 109.5
C11 C12 H12C 109.5
H12A C12 H12C 109.5
H12B C12 H12C 109.5
C11 C13 H13A 109.5
C11 C13 H13B 109.5
H13A C13 H13B 109.5
C11 C13 H13C 109.5
H13A C13 H13C 109.5
H13B C13 H13C 109.5
C11 C14 H14A 109.5
C11 C14 H14B 109.5
H14A C14 H14B 109.5
C11 C14 H14C 109.5
H14A C14 H14C 109.5
H14B C14 H14C 109.5
N1 C15 C20 129.7(2)
N1 C15 C16 110.38(19)
C20 C15 C16 120.0(2)
O2 C16 C17 123.2(2)
O2 C16 C15 117.6(2)
C17 C16 C15 119.2(2)
C18 C17 C16 117.4(2)
C18 C17 C21 123.0(2)
C16 C17 C21 119.6(2)
C17 C18 C19 124.4(2)
C17 C18 H18A 117.8
C19 C18 H18A 117.8
C20 C19 C18 117.7(2)
C20 C19 C25 121.7(2)
C18 C19 C25 120.6(2)
C19 C20 C15 121.0(2)
C19 C20 H20A 119.5
C15 C20 H20A 119.5
C24 C21 C17 111.6(2)
C24 C21 C23 107.8(2)
C17 C21 C23 110.70(19)
C24 C21 C22 107.5(2)
C17 C21 C22 109.8(2)
C23 C21 C22 109.3(2)
C21 C22 H22A 109.5
C21 C22 H22B 109.5
H22A C22 H22B 109.5
C21 C22 H22C 109.5
H22A C22 H22C 109.5
H22B C22 H22C 109.5
C21 C23 H23A 109.5
C21 C23 H23B 109.5
H23A C23 H23B 109.5
C21 C23 H23C 109.5
H23A C23 H23C 109.5
H23B C23 H23C 109.5
C21 C24 H24A 109.5
C21 C24 H24B 109.5
H24A C24 H24B 109.5
C21 C24 H24C 109.5
H24A C24 H24C 109.5
H24B C24 H24C 109.5
C27 C25 C28 109.2(2)
C27 C25 C19 110.2(2)
C28 C25 C19 111.9(2)
C27 C25 C26 109.4(2)
C28 C25 C26 106.2(2)
C19 C25 C26 109.8(2)
C25 C26 H26A 109.5
C25 C26 H26B 109.5
H26A C26 H26B 109.5
C25 C26 H26C 109.5
H26A C26 H26C 109.5
H26B C26 H26C 109.5
C25 C27 H27A 109.5
C25 C27 H27B 109.5
H27A C27 H27B 109.5
C25 C27 H27C 109.5
H27A C27 H27C 109.5
H27B C27 H27C 109.5
C25 C28 H28A 109.5
C25 C28 H28B 109.5
H28A C28 H28B 109.5
C25 C28 H28C 109.5
H28A C28 H28C 109.5
H28B C28 H28C 109.5
O3 C29 C42 123.8(2)
O3 C29 C30 115.2(2)
C42 C29 C30 121.0(2)
O4 C30 C29 116.3(2)
O4 C30 C31 124.1(2)
C29 C30 C31 119.6(2)
C32 C31 C44 119.9(2)
C32 C31 C30 121.0(2)
C44 C31 C30 119.1(2)
C33 C32 C31 120.3(2)
C33 C32 H32A 119.9
C31 C32 H32A 119.9
C34 C33 C32 120.6(2)
C34 C33 H33A 119.7
C32 C33 H33A 119.7
C33 C34 C35 121.0(2)
C33 C34 H34A 119.5
C35 C34 H34A 119.5
C34 C35 C44 119.0(2)
C34 C35 C36 121.9(2)
C44 C35 C36 119.0(2)
C37 C36 C35 121.1(2)
C37 C36 H36A 119.5
C35 C36 H36A 119.5
C36 C37 C38 121.0(2)
C36 C37 H37A 119.5
C38 C37 H37A 119.5
C39 C38 C43 119.2(2)
C39 C38 C37 121.5(2)
C43 C38 C37 119.3(2)
C40 C39 C38 121.1(2)
C40 C39 H39A 119.5
C38 C39 H39A 119.5
C39 C40 C41 120.1(2)
C39 C40 H40A 120.0
C41 C40 H40A 120.0
C42 C41 C40 120.8(2)
C42 C41 H41A 119.6
C40 C41 H41A 119.6
C41 C42 C43 119.6(2)
C41 C42 C29 122.1(2)
C43 C42 C29 118.2(2)
C38 C43 C44 119.6(2)
C38 C43 C42 119.2(2)
C44 C43 C42 121.2(2)
C35 C44 C43 120.1(2)
C35 C44 C31 119.2(2)
C43 C44 C31 120.7(2)
N2 C45 C46 122.7(2)
N2 C45 H45A 118.7
C46 C45 H45A 118.7
C47 C46 C45 120.3(3)
C47 C46 H46A 119.9
C45 C46 H46A 119.9
C46 C47 C48 118.1(3)
C46 C47 H47A 121.0
C48 C47 H47A 121.0
C47 C48 C49 119.7(3)
C47 C48 H48A 120.1
C49 C48 H48A 120.1
N2 C49 C48 122.8(2)
N2 C49 H49A 118.6
C48 C49 H49A 118.6
O5 C50 C51 109.5(3)
O5 C50 H50A 109.8
C51 C50 H50A 109.8
O5 C50 H50B 109.8
C51 C50 H50B 109.8
H50A C50 H50B 108.2
C50 C51 C52 105.1(3)
C50 C51 H51A 110.7
C52 C51 H51A 110.7
C50 C51 H51B 110.7
C52 C51 H51B 110.7
H51A C51 H51B 108.8
C53 C52 C51 103.1(3)
C53 C52 H52A 111.1
C51 C52 H52A 111.1
C53 C52 H52B 111.1
C51 C52 H52B 111.1
H52A C52 H52B 109.1
O5 C53 C52 106.1(2)
O5 C53 H53C 110.5
C52 C53 H53C 110.5
O5 C53 H53D 110.5
C52 C53 H53D 110.5
H53C C53 H53D 108.7
C57 C56 C54 106.2(3)
C57 C56 H56A 110.5
C54 C56 H56A 110.5
C57 C56 H56B 110.5
C54 C56 H56B 110.5
H56A C56 H56B 108.7
C55 C54 C56 107.9(3)
C55 C54 H54A 110.1
C56 C54 H54A 110.1
C55 C54 H54B 110.1
C56 C54 H54B 110.1
H54A C54 H54B 108.4
C55 O6 C57 106.8(3)
O6 C55 C54 102.9(3)
O6 C55 H55A 111.2
C54 C55 H55A 111.2
O6 C55 H55B 111.2
C54 C55 H55B 111.2
H55A C55 H55B 109.1
C56 C57 O6 101.6(3)
C56 C57 H57A 111.4
O6 C57 H57A 111.4
C56 C57 H57B 111.4
O6 C57 H57B 111.4
H57A C57 H57B 109.3
H56C C56A H56D 108.6
O6A C55A H55C 109.2
O6A C55A H55D 109.2
H55C C55A H55D 107.9

loop_
_geom_bond_atom_site_label_1
_geom_bond_atom_site_label_2
_geom_bond_distance
Al1 O2 1.8637(17)
Al1 O1 1.8663(16)
Al1 O3 1.8928(16)
Al1 O4 1.9363(17)
Al1 N1 1.966(2)
Al1 N2 2.059(2)
O1 C2 1.328(3)
O2 C16 1.318(3)
O3 C29 1.300(3)
O4 C30 1.285(3)
O5 C50 1.403(4)
O5 C53 1.429(3)
N1 C1 1.359(3)
N1 C15 1.371(3)
N2 C45 1.354(3)
N2 C49 1.353(3)
C1 C6 1.410(3)
C1 C2 1.443(3)
C2 C3 1.425(3)
C3 C4 1.389(3)
C3 C7 1.535(3)
C4 C5 1.413(3)
C4 H4A 0.9500
C5 C6 1.370(3)
C5 C11 1.539(3)
C6 H6A 0.9500
C7 C8 1.531(3)
C7 C10 1.532(3)
C7 C9 1.537(3)
C8 H8A 0.9800
C8 H8B 0.9800
C8 H8C 0.9800
C9 H9A 0.9800
C9 H9B 0.9800
C9 H9C 0.9800
C10 H10A 0.9800
C10 H10B 0.9800
C10 H10C 0.9800
C11 C14 1.525(4)
C11 C12 1.527(4)
C11 C13 1.537(4)
C12 H12A 0.9800
C12 H12B 0.9800
C12 H12C 0.9800
C13 H13A 0.9800
C13 H13B 0.9800
C13 H13C 0.9800
C14 H14A 0.9800
C14 H14B 0.9800
C14 H14C 0.9800
C15 C20 1.408(3)
C15 C16 1.436(3)
C16 C17 1.422(3)
C17 C18 1.384(3)
C17 C21 1.534(3)
C18 C19 1.411(3)
C18 H18A 0.9500
C19 C20 1.380(3)
C19 C25 1.539(3)
C20 H20A 0.9500
C21 C24 1.518(3)
C21 C23 1.537(3)
C21 C22 1.539(3)
C22 H22A 0.9800
C22 H22B 0.9800
C22 H22C 0.9800
C23 H23A 0.9800
C23 H23B 0.9800
C23 H23C 0.9800
C24 H24A 0.9800
C24 H24B 0.9800
C24 H24C 0.9800
C25 C27 1.517(3)
C25 C28 1.526(3)
C25 C26 1.540(4)
C26 H26A 0.9800
C26 H26B 0.9800
C26 H26C 0.9800
C27 H27A 0.9800
C27 H27B 0.9800
C27 H27C 0.9800
C28 H28A 0.9800
C28 H28B 0.9800
C28 H28C 0.9800
C29 C42 1.432(3)
C29 C30 1.439(3)
C30 C31 1.441(3)
C31 C32 1.399(3)
C31 C44 1.423(3)
C32 C33 1.387(3)
C32 H32A 0.9500
C33 C34 1.378(3)
C33 H33A 0.9500
C34 C35 1.411(3)
C34 H34A 0.9500
C35 C44 1.416(3)
C35 C36 1.432(3)
C36 C37 1.352(3)
C36 H36A 0.9500
C37 C38 1.434(3)
C37 H37A 0.9500
C38 C39 1.406(3)
C38 C43 1.414(3)
C39 C40 1.384(3)
C39 H39A 0.9500
C40 C41 1.393(3)
C40 H40A 0.9500
C41 C42 1.390(3)
C41 H41A 0.9500
C42 C43 1.432(3)
C43 C44 1.423(3)
C45 C46 1.379(3)
C45 H45A 0.9500
C46 C47 1.365(4)
C46 H46A 0.9500
C47 C48 1.371(4)
C47 H47A 0.9500
C48 C49 1.384(4)
C48 H48A 0.9500
C49 H49A 0.9500
C50 C51 1.462(5)
C50 H50A 0.9900
C50 H50B 0.9900
C51 C52 1.512(5)
C51 H51A 0.9900
C51 H51B 0.9900
C52 C53 1.491(4)
C52 H52A 0.9900
C52 H52B 0.9900
C53 H53C 0.9900
C53 H53D 0.9900
C56 C57 1.477(5)
C56 C54 1.505(5)
C56 H56A 0.9900
C56 H56B 0.9900
C54 C55 1.497(5)
C54 H54A 0.9900
C54 H54B 0.9900
O6 C55 1.451(5)
O6 C57 1.516(4)
C55 H55A 0.9900
C55 H55B 0.9900
C57 H57A 0.9900
C57 H57B 0.9900
C56A H56C 0.9900
C56A H56D 0.9900
C55A O6A 1.407(8)
C55A H55C 0.9900
C55A H55D 0.9900

loop_
_geom_torsion_atom_site_label_1
_geom_torsion_atom_site_label_2
_geom_torsion_atom_site_label_3
_geom_torsion_atom_site_label_4
_geom_torsion
O2 Al1 O1 C2 -11.7(4)
O3 Al1 O1 C2 -178.95(15)
O4 Al1 O1 C2 96.39(15)
N1 Al1 O1 C2 4.32(15)
N2 Al1 O1 C2 -91.51(15)
O1 Al1 O2 C16 29.1(4)
O3 Al1 O2 C16 -163.75(15)
O4 Al1 O2 C16 -80.08(16)
N1 Al1 O2 C16 13.03(16)
N2 Al1 O2 C16 108.65(16)
O2 Al1 O3 C29 81.52(15)
O1 Al1 O3 C29 -101.82(15)
O4 Al1 O3 C29 -5.85(14)
N1 Al1 O3 C29 -25.9(15)
N2 Al1 O3 C29 170.65(15)
O2 Al1 O4 C30 -90.92(15)
O1 Al1 O4 C30 103.43(15)
O3 Al1 O4 C30 7.59(15)
N1 Al1 O4 C30 -173.55(15)
N2 Al1 O4 C30 -15.3(6)
O2 Al1 N1 C1 173.71(17)
O1 Al1 N1 C1 -2.12(16)
O3 Al1 N1 C1 -78.5(14)
O4 Al1 N1 C1 -98.39(16)
N2 Al1 N1 C1 84.95(16)
O2 Al1 N1 C15 -9.43(16)
O1 Al1 N1 C15 174.74(16)
O3 Al1 N1 C15 98.4(14)
O4 Al1 N1 C15 78.47(16)
N2 Al1 N1 C15 -98.19(16)
O2 Al1 N2 C45 138.15(17)
O1 Al1 N2 C45 -56.72(17)
O3 Al1 N2 C45 39.84(18)
O4 Al1 N2 C45 62.6(6)
N1 Al1 N2 C45 -139.21(17)
O2 Al1 N2 C49 -46.17(19)
O1 Al1 N2 C49 118.96(18)
O3 Al1 N2 C49 -144.48(18)
O4 Al1 N2 C49 -121.7(5)
N1 Al1 N2 C49 36.48(19)
C15 N1 C1 C6 5.9(4)
Al1 N1 C1 C6 -178.0(2)
C15 N1 C1 C2 -176.4(2)
Al1 N1 C1 C2 -0.3(2)
Al1 O1 C2 C3 173.23(18)
Al1 O1 C2 C1 -5.9(3)
N1 C1 C2 O1 3.9(3)
C6 C1 C2 O1 -178.1(2)
N1 C1 C2 C3 -175.2(2)
C6 C1 C2 C3 2.8(3)
O1 C2 C3 C4 176.5(2)
C1 C2 C3 C4 -4.5(3)
O1 C2 C3 C7 -5.9(3)
C1 C2 C3 C7 173.1(2)
C2 C3 C4 C5 3.3(4)
C7 C3 C4 C5 -174.3(2)
C3 C4 C5 C6 -0.1(4)
C3 C4 C5 C11 179.5(2)
C4 C5 C6 C1 -1.9(4)
C11 C5 C6 C1 178.6(2)
N1 C1 C6 C5 178.0(2)
C2 C1 C6 C5 0.5(4)
C4 C3 C7 C8 -1.9(3)
C2 C3 C7 C8 -179.3(2)
C4 C3 C7 C10 -122.3(2)
C2 C3 C7 C10 60.2(3)
C4 C3 C7 C9 117.4(2)
C2 C3 C7 C9 -60.0(3)
C6 C5 C11 C14 -113.5(3)
C4 C5 C11 C14 67.0(3)
C6 C5 C11 C12 126.5(3)
C4 C5 C11 C12 -53.0(3)
C6 C5 C11 C13 5.9(4)
C4 C5 C11 C13 -173.6(2)
C1 N1 C15 C20 1.0(4)
Al1 N1 C15 C20 -175.1(2)
C1 N1 C15 C16 -179.7(2)
Al1 N1 C15 C16 4.2(2)
Al1 O2 C16 C17 164.96(18)
Al1 O2 C16 C15 -14.7(3)
N1 C15 C16 O2 6.6(3)
C20 C15 C16 O2 -174.1(2)
N1 C15 C16 C17 -173.1(2)
C20 C15 C16 C17 6.2(3)
O2 C16 C17 C18 174.6(2)
C15 C16 C17 C18 -5.7(3)
O2 C16 C17 C21 -5.9(3)
C15 C16 C17 C21 173.8(2)
C16 C17 C18 C19 0.7(4)
C21 C17 C18 C19 -178.8(2)
C17 C18 C19 C20 3.9(4)
C17 C18 C19 C25 -174.6(2)
C18 C19 C20 C15 -3.3(3)
C25 C19 C20 C15 175.2(2)
N1 C15 C20 C19 177.6(2)
C16 C15 C20 C19 -1.6(3)
C18 C17 C21 C24 5.5(3)
C16 C17 C21 C24 -173.9(2)
C18 C17 C21 C23 -114.6(2)
C16 C17 C21 C23 66.0(3)
C18 C17 C21 C22 124.6(3)
C16 C17 C21 C22 -54.9(3)
C20 C19 C25 C27 116.8(3)
C18 C19 C25 C27 -64.8(3)
C20 C19 C25 C28 -5.0(3)
C18 C19 C25 C28 173.5(2)
C20 C19 C25 C26 -122.7(3)
C18 C19 C25 C26 55.8(3)
Al1 O3 C29 C42 -178.94(17)
Al1 O3 C29 C30 3.2(2)
Al1 O4 C30 C29 -7.9(2)
Al1 O4 C30 C31 172.57(18)
O3 C29 C30 O4 3.3(3)
C42 C29 C30 O4 -174.6(2)
O3 C29 C30 C31 -177.10(19)
C42 C29 C30 C31 5.0(3)
O4 C30 C31 C32 -2.5(3)
C29 C30 C31 C32 177.9(2)
O4 C30 C31 C44 174.3(2)
C29 C30 C31 C44 -5.2(3)
C44 C31 C32 C33 -0.8(3)
C30 C31 C32 C33 176.0(2)
C31 C32 C33 C34 -1.2(4)
C32 C33 C34 C35 2.5(4)
C33 C34 C35 C44 -1.6(3)
C33 C34 C35 C36 -178.7(2)
C34 C35 C36 C37 177.4(2)
C44 C35 C36 C37 0.4(3)
C35 C36 C37 C38 -0.4(4)
C36 C37 C38 C39 -177.6(2)
C36 C37 C38 C43 0.7(3)
C43 C38 C39 C40 0.4(3)
C37 C38 C39 C40 178.7(2)
C38 C39 C40 C41 0.9(3)
C39 C40 C41 C42 -2.2(3)
C40 C41 C42 C43 2.2(3)
C40 C41 C42 C29 -174.7(2)
O3 C29 C42 C41 -2.3(3)
C30 C29 C42 C41 175.4(2)
O3 C29 C42 C43 -179.3(2)
C30 C29 C42 C43 -1.6(3)
C39 C38 C43 C44 177.4(2)
C37 C38 C43 C44 -0.9(3)
C39 C38 C43 C42 -0.4(3)
C37 C38 C43 C42 -178.7(2)
C41 C42 C43 C38 -0.9(3)
C29 C42 C43 C38 176.2(2)
C41 C42 C43 C44 -178.7(2)
C29 C42 C43 C44 -1.6(3)
C34 C35 C44 C43 -177.8(2)
C36 C35 C44 C43 -0.7(3)
C34 C35 C44 C31 -0.4(3)
C36 C35 C44 C31 176.7(2)
C38 C43 C44 C35 1.0(3)
C42 C43 C44 C35 178.7(2)
C38 C43 C44 C31 -176.4(2)
C42 C43 C44 C31 1.4(3)
C32 C31 C44 C35 1.6(3)
C30 C31 C44 C35 -175.3(2)
C32 C31 C44 C43 179.0(2)
C30 C31 C44 C43 2.1(3)
C49 N2 C45 C46 0.3(3)
Al1 N2 C45 C46 176.26(18)
N2 C45 C46 C47 -0.7(4)
C45 C46 C47 C48 -0.3(4)
C46 C47 C48 C49 1.7(4)
C45 N2 C49 C48 1.1(3)
Al1 N2 C49 C48 -174.75(19)
C47 C48 C49 N2 -2.1(4)
C53 O5 C50 C51 -23.6(4)
O5 C50 C51 C52 5.0(5)
C50 C51 C52 C53 14.5(4)
C50 O5 C53 C52 32.9(4)
C51 C52 C53 O5 -28.9(3)
C57 C56 C54 C55 -7.0(5)
C57 O6 C55 C54 34.4(4)
C56 C54 C55 O6 -16.9(4)
C54 C56 C57 O6 26.8(4)
C55 O6 C57 C56 -39.0(4)
